data_2244080
loop_
_publ_author_name
'Mahesha, Ninganayaka'
'Kiran Kumar, Haruvegowda'
'Yathirajan, Hemmige S.'
'Foro, Sabine'
'Abdelbaky, Mohammed S. M.'
'Garcia-Granda, Santiago'

_publ_section_title
;
 Crystal structures of six 4-(4-nitrophenyl)piperazin-1-ium salts
;
_journal_coeditor_code EX2056
_journal_issue 5
_journal_name_full 'Acta Crystallographica Section E'
_journal_page_first
;
;
_journal_paper_doi 10.1107/S2056989022004157
_journal_volume 78
_journal_year 2022
_chemical_formula_iupac 'C10 H14 N3 O2 +, C9 H9 O3 -'
_chemical_formula_moiety 'C10 H14 N3 O2 +, C9 H9 O3 -'
_chemical_formula_sum 'C19 H23 N3 O5'
_chemical_formula_weight 373.4
_chemical_name_systematic
;
4-(4-Nitrophenyl)piperazin-1-ium 4-ethoxybenzoate
;
_space_group_IT_number 2
_space_group_name_Hall '-P 1'
_space_group_name_H-M_alt 'P -1'
_symmetry_cell_setting triclinic
_symmetry_space_group_name_Hall '-P 1'
_symmetry_space_group_name_H-M 'P -1'
_atom_sites_solution_hydrogens mixed
_audit_conform_dict_name cif_core.dic
_audit_conform_dict_version 2.4.5
_audit_creation_method 'WinGX routine CIF_UPDATE'
_cell_angle_alpha 81.030(6)
_cell_angle_beta 85.675(6)
_cell_angle_gamma 68.229(5)
_cell_formula_units_Z 4
_cell_length_a 7.8740(10)
_cell_length_b 9.2630(10)
_cell_length_c 27.996(3)
_cell_measurement_reflns_used 4134
_cell_measurement_temperature 293(2)
_cell_measurement_theta_max 27.98
_cell_measurement_theta_min 2.40
_cell_volume 1872.8(4)
_computing_cell_refinement
;
CrysAlis RED (Oxford Diffraction, 2009)
;
_computing_data_collection
;
CrysAlis CCD (Oxford Diffraction, 2009)
;
_computing_data_reduction
;
CrysAlis RED (Oxford Diffraction, 2009)
;
_computing_molecular_graphics
;
Mercury (Macrae <i>et al.</i>,  2020)
;
_computing_publication_material
;
SHELXL2014 (Sheldrick, 2015b), PLATON (Spek, 2020) and publCIF
(Westrip, 2010)
;
_computing_structure_refinement
;
SHELXL2014 (Sheldrick, 2015b)
;
_computing_structure_solution
;
SHELXT (Sheldrick, 2015a)
;
_diffrn_ambient_temperature 293(2)
_diffrn_detector 'Sapphire CCD'
_diffrn_measured_fraction_theta_full 0.999
_diffrn_measured_fraction_theta_max 0.999
_diffrn_measurement_device_type 'Oxford Diffraction Xcalibur'
_diffrn_measurement_method '\w scans'
_diffrn_radiation_probe x-ray
_diffrn_radiation_type MoK\a
_diffrn_radiation_wavelength 0.71073
_diffrn_reflns_av_R_equivalents 0.0268
_diffrn_reflns_av_unetI/netI 0.0538
_diffrn_reflns_limit_h_max 5
_diffrn_reflns_limit_h_min -9
_diffrn_reflns_limit_k_max 10
_diffrn_reflns_limit_k_min -11
_diffrn_reflns_limit_l_max 33
_diffrn_reflns_limit_l_min -33
_diffrn_reflns_number 13344
_diffrn_reflns_theta_full 25.242
_diffrn_reflns_theta_max 25.349
_diffrn_reflns_theta_min 2.402
_exptl_absorpt_coefficient_mu 0.097
_exptl_absorpt_correction_T_max 0.992
_exptl_absorpt_correction_T_min 0.963
_exptl_absorpt_correction_type multi-scan
_exptl_absorpt_process_details
;
(CrysAlis RED; Oxford Diffraction, 2009)
;
_exptl_crystal_colour yellow
_exptl_crystal_density_diffrn 1.324
_exptl_crystal_density_method 'not measured'
_exptl_crystal_description plate
_exptl_crystal_F_000 792
_exptl_crystal_size_max 0.44
_exptl_crystal_size_mid 0.32
_exptl_crystal_size_min 0.08
_refine_diff_density_max 0.227
_refine_diff_density_min -0.221
_refine_ls_extinction_method none
_refine_ls_goodness_of_fit_ref 1.045
_refine_ls_hydrogen_treatment mixed
_refine_ls_matrix_type full
_refine_ls_number_constraints 0
_refine_ls_number_parameters 501
_refine_ls_number_reflns 6858
_refine_ls_number_restraints 16
_refine_ls_restrained_S_all 1.063
_refine_ls_R_factor_all 0.1263
_refine_ls_R_factor_gt 0.0606
_refine_ls_shift/su_max 0
_refine_ls_shift/su_mean 0
_refine_ls_structure_factor_coef Fsqd
_refine_ls_weighting_details 'w=1/[\s^2^(Fo^2^)+(0.0432P)^2^+0.7484P] where P=(Fo^2^+2Fc^2^)/3'
_refine_ls_weighting_scheme calc
_refine_ls_wR_factor_gt 0.1133
_refine_ls_wR_factor_ref 0.1366
_reflns_number_gt 3803
_reflns_number_total 6868
_reflns_threshold_expression 'I > 2\s(I)'
_cod_data_source_file ex2056sup1.cif
_cod_data_source_block VI
_cod_database_code 2244080

loop_
_symmetry_equiv_pos_as_xyz
'x, y, z'
'-x, -y, -z'

loop_
_atom_site_type_symbol
_atom_site_label
_atom_site_fract_x
_atom_site_fract_y
_atom_site_fract_z
_atom_site_U_iso_or_equiv
_atom_site_adp_type
_atom_site_calc_flag
_atom_site_occupancy
_atom_site_disorder_assembly
_atom_site_disorder_group
O O1 -0.3466(3) 0.6545(4) 0.40786(9) 0.1126(10) Uani d 1 . .
O O2 -0.1630(3) 0.5811(3) 0.46683(9) 0.0901(8) Uani d 1 . .
N N3 -0.1931(4) 0.6107(3) 0.42384(10) 0.0667(7) Uani d 1 . .
N N1 0.3914(3) 0.5404(2) 0.29014(7) 0.0412(5) Uani d 1 . .
N N2 0.6838(3) 0.4199(3) 0.22275(9) 0.0486(6) Uani d 1 . .
C C1 0.2485(3) 0.5547(3) 0.32330(9) 0.0364(6) Uani d 1 . .
C C2 0.0659(4) 0.6276(3) 0.30870(10) 0.0452(7) Uani d 1 . .
H H2 0.041054 0.663561 0.276117 0.054 Uiso calc 1 . .
C C3 -0.0759(4) 0.6467(3) 0.34138(10) 0.0487(7) Uani d 1 . .
H H3 -0.195824 0.69631 0.330993 0.058 Uiso calc 1 . .
C C4 -0.0417(4) 0.5927(3) 0.38966(10) 0.0470(7) Uani d 1 . .
C C5 0.1352(4) 0.5197(3) 0.40558(10) 0.0460(7) Uani d 1 . .
H H5 0.157333 0.483265 0.438246 0.055 Uiso calc 1 . .
C C6 0.2787(4) 0.5009(3) 0.37309(10) 0.0430(7) Uani d 1 . .
H H6 0.397837 0.451799 0.384052 0.052 Uiso calc 1 . .
C C7 0.5772(3) 0.4477(3) 0.30663(10) 0.0473(7) Uani d 1 . .
H H7A 0.588757 0.338899 0.315234 0.057 Uiso calc 1 . .
H H7B 0.597413 0.484321 0.33554 0.057 Uiso calc 1 . .
C C8 0.7216(4) 0.4565(4) 0.26954(10) 0.0539(8) Uani d 1 . .
H H8A 0.725864 0.561056 0.265102 0.065 Uiso calc 1 . .
H H8B 0.839991 0.382613 0.280859 0.065 Uiso calc 1 . .
C C9 0.5080(4) 0.5395(3) 0.20545(10) 0.0528(8) Uani d 1 . .
H H9A 0.482935 0.520499 0.174084 0.063 Uiso calc 1 . .
H H9B 0.516375 0.642512 0.201592 0.063 Uiso calc 1 . .
C C10 0.3546(4) 0.5366(4) 0.23985(9) 0.0527(8) Uani d 1 . .
H H10A 0.245506 0.626087 0.229683 0.063 Uiso calc 1 . .
H H10B 0.329888 0.442345 0.238274 0.063 Uiso calc 1 . .
O O3 -0.0728(3) 0.4331(2) 0.15512(7) 0.0578(5) Uani d 1 . .
O O4 0.1149(2) 0.2978(2) 0.21489(7) 0.0532(5) Uani d 1 . .
O O5 0.6778(3) 0.3001(3) 0.03965(7) 0.0734(7) Uani d 1 . .
C C11 0.2434(4) 0.3357(3) 0.13647(9) 0.0400(6) Uani d 1 . .
C C12 0.4193(4) 0.2483(3) 0.15096(10) 0.0518(8) Uani d 1 . .
H H12 0.438717 0.198421 0.182667 0.062 Uiso calc 1 . .
C C13 0.5679(4) 0.2321(4) 0.11995(10) 0.0572(8) Uani d 1 . .
H H13 0.685415 0.171644 0.130663 0.069 Uiso calc 1 . .
C C14 0.5409(4) 0.3059(3) 0.07314(10) 0.0524(8) Uani d 1 . .
C C15 0.3656(4) 0.3930(4) 0.05764(10) 0.0609(9) Uani d 1 . .
H H15 0.346406 0.442258 0.02587 0.073 Uiso calc 1 . .
C C16 0.2192(4) 0.4072(3) 0.08898(10) 0.0520(8) Uani d 1 . .
H H16 0.101521 0.466057 0.078056 0.062 Uiso calc 1 . .
C C17 0.0851(4) 0.3564(3) 0.17148(10) 0.0424(7) Uani d 1 . .
C C18 0.8615(4) 0.2090(4) 0.05351(12) 0.0820(11) Uani d 1 . .
H H18A 0.874909 0.100553 0.064059 0.098 Uiso calc 1 . .
H H18B 0.894362 0.249403 0.079923 0.098 Uiso calc 1 . .
C C19 0.9824(5) 0.2199(5) 0.01002(14) 0.1126(16) Uani d 1 . .
H H19A 1.106148 0.152009 0.017216 0.169 Uiso calc 1 . .
H H19B 0.976652 0.32615 0.001769 0.169 Uiso calc 1 . .
H H19C 0.941525 0.188565 -0.016723 0.169 Uiso calc 1 . .
O O6 0.1516(4) 0.7336(4) 0.60499(10) 0.1157(11) Uani d 1 . .
O O7 0.1799(4) 0.9508(4) 0.61439(10) 0.1162(11) Uani d 1 . .
N N6 0.1845(4) 0.8525(5) 0.58929(11) 0.0830(10) Uani d 1 . .
N N4 0.2839(3) 0.9838(3) 0.38867(8) 0.0490(6) Uani d 1 . .
N N5 0.2937(3) 1.0699(3) 0.28629(8) 0.0462(6) Uani d 1 . .
C C20 0.2721(4) 0.9472(3) 0.43812(10) 0.0459(7) Uani d 1 . .
C C21 0.2534(4) 0.8084(4) 0.45928(11) 0.0653(9) Uani d 1 . .
H H21 0.259467 0.733784 0.439839 0.078 Uiso calc 1 . .
C C22 0.2260(5) 0.7782(4) 0.50814(12) 0.0747(10) Uani d 1 . .
H H22 0.211482 0.684754 0.521174 0.09 Uiso calc 1 . .
C C23 0.2199(4) 0.8824(5) 0.53759(11) 0.0636(9) Uani d 1 . .
C C24 0.2430(5) 1.0184(5) 0.51872(13) 0.0783(11) Uani d 1 . .
H H24 0.240692 1.089852 0.538938 0.094 Uiso calc 1 . .
C C25 0.2700(5) 1.0504(4) 0.46951(12) 0.0711(10) Uani d 1 . .
H H25 0.287119 1.143254 0.457048 0.085 Uiso calc 1 . .
C C26 0.3867(4) 1.0795(3) 0.36697(10) 0.0563(8) Uani d 1 . .
H H26A 0.51213 1.012589 0.360971 0.068 Uiso calc 1 . .
H H26B 0.3881 1.149872 0.389107 0.068 Uiso calc 1 . .
C C27 0.3030(4) 1.1732(3) 0.32039(10) 0.0539(8) Uani d 1 . .
H H27A 0.180752 1.245608 0.326783 0.065 Uiso calc 1 . .
H H27B 0.375328 1.234293 0.305927 0.065 Uiso calc 1 . .
C C28 0.1907(4) 0.9701(3) 0.30890(10) 0.0498(7) Uani d 1 . .
H H28A 0.193308 0.897196 0.28723 0.06 Uiso calc 1 . .
H H28B 0.064102 1.035801 0.314055 0.06 Uiso calc 1 . .
C C29 0.2714(4) 0.8803(3) 0.35626(10) 0.0529(8) Uani d 1 . .
H H29A 0.196135 0.822751 0.371369 0.064 Uiso calc 1 . .
H H29B 0.392544 0.804857 0.35057 0.064 Uiso calc 1 . .
O O8 -0.3777(3) 0.8954(2) 0.25237(8) 0.0629(6) Uani d 1 . .
O O9 -0.3341(3) 1.1185(2) 0.25354(7) 0.0569(5) Uani d 1 . .
O O10 0.2958(3) 0.8011(3) 0.10557(8) 0.0771(7) Uani d 1 . .
C C30 -0.1331(3) 0.9365(3) 0.20503(9) 0.0408(6) Uani d 1 . .
C C31 -0.1058(4) 0.8152(3) 0.17834(10) 0.0508(7) Uani d 1 . .
H H31 -0.185001 0.760423 0.183038 0.061 Uiso calc 1 . .
C C32 0.0357(4) 0.7741(3) 0.14506(11) 0.0555(8) Uani d 1 . .
H H32 0.049421 0.694181 0.127006 0.067 Uiso calc 1 . .
C C33 0.1575(4) 0.8517(3) 0.13846(10) 0.0511(7) Uani d 1 . .
C C34 0.1341(4) 0.9716(3) 0.16508(10) 0.0512(7) Uani d 1 . .
H H34 0.215362 1.024354 0.161223 0.061 Uiso calc 1 . .
C C35 -0.0111(4) 1.0121(3) 0.19741(10) 0.0463(7) Uani d 1 . .
H H35 -0.027019 1.09415 0.214785 0.056 Uiso calc 1 . .
C C36 -0.2919(4) 0.9871(4) 0.23973(10) 0.0478(7) Uani d 1 . .
C C37 0.4280(5) 0.8751(5) 0.09807(14) 0.0885(12) Uani d 1 . .
H H37A 0.483742 0.868761 0.128435 0.106 Uiso calc 1 . .
H H37B 0.369923 0.984835 0.085011 0.106 Uiso calc 1 . .
C C38 0.5698(6) 0.7907(7) 0.06316(18) 0.153(2) Uani d 1 . .
H H38A 0.667443 0.830217 0.059976 0.229 Uiso calc 1 . .
H H38B 0.515701 0.807254 0.032204 0.229 Uiso calc 1 . .
H H38C 0.617246 0.680406 0.074893 0.229 Uiso calc 1 . .
H H31N 0.778(5) 0.425(6) 0.2007(14) 0.183 Uiso d 1 . .
H H32N 0.677(7) 0.324(3) 0.2290(18) 0.183 Uiso d 1 . .
H H61N 0.407(4) 1.009(5) 0.2766(18) 0.183 Uiso d 1 . .
H H62N 0.236(6) 1.131(5) 0.2599(12) 0.183 Uiso d 1 . .

loop_
_atom_site_aniso_label
_atom_site_aniso_U_11
_atom_site_aniso_U_22
_atom_site_aniso_U_33
_atom_site_aniso_U_12
_atom_site_aniso_U_13
_atom_site_aniso_U_23
O1 0.0514(15) 0.173(3) 0.0801(19) -0.0138(17) 0.0103(14) 0.0040(18)
O2 0.0855(17) 0.129(2) 0.0445(15) -0.0320(16) 0.0107(13) -0.0023(14)
N3 0.0550(18) 0.076(2) 0.0573(19) -0.0143(15) 0.0078(15) -0.0036(15)
N1 0.0399(13) 0.0448(14) 0.0380(13) -0.0148(11) -0.0030(10) -0.0033(11)
N2 0.0450(14) 0.0536(16) 0.0466(15) -0.0175(13) 0.0038(11) -0.0089(13)
C1 0.0440(16) 0.0302(15) 0.0369(16) -0.0153(13) -0.0019(13) -0.0053(12)
C2 0.0486(17) 0.0463(17) 0.0378(16) -0.0152(14) -0.0064(14) -0.0001(13)
C3 0.0392(16) 0.0525(19) 0.0513(19) -0.0132(14) -0.0007(14) -0.0071(15)
C4 0.0488(18) 0.0463(18) 0.0441(18) -0.0167(15) 0.0066(14) -0.0065(14)
C5 0.0584(19) 0.0406(17) 0.0386(16) -0.0186(15) -0.0016(14) -0.0020(13)
C6 0.0433(16) 0.0381(16) 0.0457(17) -0.0127(13) -0.0066(14) -0.0027(13)
C7 0.0407(16) 0.0543(18) 0.0470(18) -0.0162(14) -0.0043(13) -0.0088(14)
C8 0.0440(17) 0.066(2) 0.057(2) -0.0243(15) 0.0013(15) -0.0150(16)
C9 0.0544(18) 0.0547(19) 0.0451(18) -0.0186(16) 0.0029(14) 0.0005(14)
C10 0.0452(17) 0.068(2) 0.0392(17) -0.0168(15) -0.0010(13) -0.0005(15)
O3 0.0458(12) 0.0732(15) 0.0477(12) -0.0181(11) 0.0023(10) 0.0009(11)
O4 0.0585(12) 0.0634(13) 0.0375(12) -0.0259(11) 0.0003(9) 0.0022(10)
O5 0.0505(13) 0.0959(17) 0.0504(13) -0.0107(12) 0.0086(11) 0.0129(12)
C11 0.0480(17) 0.0392(16) 0.0352(15) -0.0199(14) 0.0001(13) -0.0026(13)
C12 0.0524(18) 0.064(2) 0.0362(16) -0.0234(16) -0.0022(14) 0.0074(14)
C13 0.0453(17) 0.072(2) 0.0455(19) -0.0155(16) -0.0029(15) 0.0053(16)
C14 0.0489(18) 0.060(2) 0.0424(18) -0.0173(16) 0.0060(15) -0.0001(15)
C15 0.056(2) 0.075(2) 0.0327(17) -0.0089(17) 0.0009(15) 0.0090(15)
C16 0.0458(17) 0.0560(19) 0.0431(18) -0.0091(15) -0.0006(14) 0.0016(15)
C17 0.0498(18) 0.0416(17) 0.0418(18) -0.0237(15) 0.0000(14) -0.0054(14)
C18 0.050(2) 0.106(3) 0.069(2) -0.014(2) 0.0095(17) 0.007(2)
C19 0.058(2) 0.154(4) 0.088(3) -0.011(2) 0.022(2) 0.011(3)
O6 0.125(3) 0.136(3) 0.0580(18) -0.028(2) 0.0049(16) 0.0186(18)
O7 0.099(2) 0.208(3) 0.0619(18) -0.070(2) 0.0107(15) -0.049(2)
N6 0.0584(19) 0.129(3) 0.049(2) -0.022(2) 0.0005(15) -0.010(2)
N4 0.0744(17) 0.0449(14) 0.0381(14) -0.0343(13) -0.0005(12) -0.0046(11)
N5 0.0553(15) 0.0425(15) 0.0435(14) -0.0231(12) 0.0049(12) -0.0033(12)
C20 0.0459(16) 0.0463(18) 0.0443(18) -0.0147(14) 0.0001(13) -0.0083(14)
C21 0.099(3) 0.054(2) 0.0440(19) -0.0301(19) 0.0055(17) -0.0063(16)
C22 0.101(3) 0.070(2) 0.047(2) -0.031(2) 0.0048(19) 0.0032(18)
C23 0.0510(19) 0.091(3) 0.0396(19) -0.0177(19) -0.0027(15) -0.0030(19)
C24 0.087(3) 0.110(3) 0.051(2) -0.041(2) 0.0054(19) -0.038(2)
C25 0.099(3) 0.074(2) 0.059(2) -0.049(2) 0.0046(19) -0.0196(19)
C26 0.071(2) 0.058(2) 0.0524(19) -0.0381(17) 0.0000(16) -0.0085(16)
C27 0.072(2) 0.0427(17) 0.0533(19) -0.0303(16) 0.0104(16) -0.0060(15)
C28 0.0607(19) 0.0526(18) 0.0439(18) -0.0310(16) 0.0008(14) -0.0043(14)
C29 0.077(2) 0.0475(18) 0.0436(18) -0.0344(16) -0.0019(15) -0.0032(14)
O8 0.0597(13) 0.0531(13) 0.0781(15) -0.0273(11) 0.0142(11) -0.0062(11)
O9 0.0627(13) 0.0524(13) 0.0573(13) -0.0226(11) 0.0088(10) -0.0129(11)
O10 0.0744(15) 0.0862(17) 0.0732(16) -0.0304(14) 0.0256(13) -0.0281(13)
C30 0.0447(16) 0.0366(16) 0.0382(16) -0.0133(13) -0.0061(13) 0.0021(13)
C31 0.0524(18) 0.0469(18) 0.0559(19) -0.0229(15) -0.0043(15) -0.0020(15)
C32 0.064(2) 0.0469(18) 0.056(2) -0.0192(16) -0.0013(16) -0.0139(15)
C33 0.0507(18) 0.0488(18) 0.0463(18) -0.0113(15) 0.0020(14) -0.0032(15)
C34 0.0482(17) 0.0498(19) 0.058(2) -0.0232(15) 0.0023(15) -0.0036(16)
C35 0.0490(17) 0.0437(17) 0.0490(18) -0.0186(14) -0.0048(14) -0.0077(14)
C36 0.0480(18) 0.0481(19) 0.0442(18) -0.0162(15) -0.0073(14) 0.0022(15)
C37 0.075(3) 0.110(3) 0.082(3) -0.040(2) 0.025(2) -0.014(2)
C38 0.122(4) 0.205(6) 0.147(5) -0.072(4) 0.083(4) -0.079(4)

loop_
_atom_type_symbol
_atom_type_description
_atom_type_scat_dispersion_real
_atom_type_scat_dispersion_imag
_atom_type_scat_source
C C 0.0033 0.0016 'International Tables Vol C Tables 4.2.6.8 and 6.1.1.4'
H H 0 0 'International Tables Vol C Tables 4.2.6.8 and 6.1.1.4'
N N 0.0061 0.0033 'International Tables Vol C Tables 4.2.6.8 and 6.1.1.4'
O O 0.0106 0.006 'International Tables Vol C Tables 4.2.6.8 and 6.1.1.4'

loop_
_geom_angle_atom_site_label_1
_geom_angle_atom_site_label_2
_geom_angle_atom_site_label_3
_geom_angle_site_symmetry_1
_geom_angle_site_symmetry_3
_geom_angle
_geom_angle_publ_flag
O2 N3 O1 . . 122.7(3) ?
O2 N3 C4 . . 119.3(3) ?
O1 N3 C4 . . 118.0(3) ?
C1 N1 C7 . . 118.1(2) ?
C1 N1 C10 . . 117.0(2) ?
C7 N1 C10 . . 116.3(2) ?
C9 N2 C8 . . 107.9(2) ?
C9 N2 H31N . . 110(3) ?
C8 N2 H31N . . 108(3) ?
C9 N2 H32N . . 111(3) ?
C8 N2 H32N . . 106(3) ?
H31N N2 H32N . . 113(4) ?
N1 C1 C2 . . 120.9(2) ?
N1 C1 C6 . . 122.0(2) ?
C2 C1 C6 . . 117.1(2) ?
C3 C2 C1 . . 121.3(3) ?
C3 C2 H2 . . 119.3 ?
C1 C2 H2 . . 119.3 ?
C2 C3 C4 . . 120.1(3) ?
C2 C3 H3 . . 120 ?
C4 C3 H3 . . 120 ?
C3 C4 C5 . . 120.6(3) ?
C3 C4 N3 . . 119.6(3) ?
C5 C4 N3 . . 119.8(3) ?
C6 C5 C4 . . 119.8(3) ?
C6 C5 H5 . . 120.1 ?
C4 C5 H5 . . 120.1 ?
C5 C6 C1 . . 121.2(3) ?
C5 C6 H6 . . 119.4 ?
C1 C6 H6 . . 119.4 ?
N1 C7 C8 . . 113.3(2) ?
N1 C7 H7A . . 108.9 ?
C8 C7 H7A . . 108.9 ?
N1 C7 H7B . . 108.9 ?
C8 C7 H7B . . 108.9 ?
H7A C7 H7B . . 107.7 ?
N2 C8 C7 . . 110.9(2) ?
N2 C8 H8A . . 109.5 ?
C7 C8 H8A . . 109.5 ?
N2 C8 H8B . . 109.5 ?
C7 C8 H8B . . 109.5 ?
H8A C8 H8B . . 108 ?
N2 C9 C10 . . 111.5(2) ?
N2 C9 H9A . . 109.3 ?
C10 C9 H9A . . 109.3 ?
N2 C9 H9B . . 109.3 ?
C10 C9 H9B . . 109.3 ?
H9A C9 H9B . . 108 ?
N1 C10 C9 . . 113.7(2) ?
N1 C10 H10A . . 108.8 ?
C9 C10 H10A . . 108.8 ?
N1 C10 H10B . . 108.8 ?
C9 C10 H10B . . 108.8 ?
H10A C10 H10B . . 107.7 ?
C14 O5 C18 . . 118.3(2) ?
C12 C11 C16 . . 117.5(2) ?
C12 C11 C17 . . 120.9(2) ?
C16 C11 C17 . . 121.6(3) ?
C11 C12 C13 . . 122.1(3) ?
C11 C12 H12 . . 119 ?
C13 C12 H12 . . 119 ?
C14 C13 C12 . . 119.5(3) ?
C14 C13 H13 . . 120.3 ?
C12 C13 H13 . . 120.3 ?
O5 C14 C13 . . 124.4(3) ?
O5 C14 C15 . . 116.1(3) ?
C13 C14 C15 . . 119.5(3) ?
C16 C15 C14 . . 120.2(3) ?
C16 C15 H15 . . 119.9 ?
C14 C15 H15 . . 119.9 ?
C15 C16 C11 . . 121.2(3) ?
C15 C16 H16 . . 119.4 ?
C11 C16 H16 . . 119.4 ?
O4 C17 O3 . . 123.5(2) ?
O4 C17 C11 . . 119.3(3) ?
O3 C17 C11 . . 117.3(2) ?
O5 C18 C19 . . 107.3(3) ?
O5 C18 H18A . . 110.3 ?
C19 C18 H18A . . 110.3 ?
O5 C18 H18B . . 110.3 ?
C19 C18 H18B . . 110.3 ?
H18A C18 H18B . . 108.5 ?
C18 C19 H19A . . 109.5 ?
C18 C19 H19B . . 109.5 ?
H19A C19 H19B . . 109.5 ?
C18 C19 H19C . . 109.5 ?
H19A C19 H19C . . 109.5 ?
H19B C19 H19C . . 109.5 ?
O7 N6 O6 . . 123.5(4) ?
O7 N6 C23 . . 118.2(4) ?
O6 N6 C23 . . 118.2(4) ?
C20 N4 C26 . . 121.3(2) ?
C20 N4 C29 . . 121.3(2) ?
C26 N4 C29 . . 111.9(2) ?
C27 N5 C28 . . 110.0(2) ?
C27 N5 H61N . . 112(3) ?
C28 N5 H61N . . 110(3) ?
C27 N5 H62N . . 108(3) ?
C28 N5 H62N . . 110(3) ?
H61N N5 H62N . . 107(4) ?
N4 C20 C21 . . 121.8(3) ?
N4 C20 C25 . . 122.0(3) ?
C21 C20 C25 . . 116.2(3) ?
C22 C21 C20 . . 121.6(3) ?
C22 C21 H21 . . 119.2 ?
C20 C21 H21 . . 119.2 ?
C23 C22 C21 . . 120.9(3) ?
C23 C22 H22 . . 119.6 ?
C21 C22 H22 . . 119.6 ?
C22 C23 C24 . . 119.7(3) ?
C22 C23 N6 . . 120.8(4) ?
C24 C23 N6 . . 119.5(4) ?
C23 C24 C25 . . 119.9(3) ?
C23 C24 H24 . . 120 ?
C25 C24 H24 . . 120 ?
C24 C25 C20 . . 121.6(3) ?
C24 C25 H25 . . 119.2 ?
C20 C25 H25 . . 119.2 ?
N4 C26 C27 . . 110.5(2) ?
N4 C26 H26A . . 109.5 ?
C27 C26 H26A . . 109.5 ?
N4 C26 H26B . . 109.5 ?
C27 C26 H26B . . 109.5 ?
H26A C26 H26B . . 108.1 ?
N5 C27 C26 . . 111.0(2) ?
N5 C27 H27A . . 109.4 ?
C26 C27 H27A . . 109.4 ?
N5 C27 H27B . . 109.4 ?
C26 C27 H27B . . 109.4 ?
H27A C27 H27B . . 108 ?
N5 C28 C29 . . 111.1(2) ?
N5 C28 H28A . . 109.4 ?
C29 C28 H28A . . 109.4 ?
N5 C28 H28B . . 109.4 ?
C29 C28 H28B . . 109.4 ?
H28A C28 H28B . . 108 ?
N4 C29 C28 . . 111.5(2) ?
N4 C29 H29A . . 109.3 ?
C28 C29 H29A . . 109.3 ?
N4 C29 H29B . . 109.3 ?
C28 C29 H29B . . 109.3 ?
H29A C29 H29B . . 108 ?
C33 O10 C37 . . 118.5(3) ?
C35 C30 C31 . . 117.1(3) ?
C35 C30 C36 . . 120.9(3) ?
C31 C30 C36 . . 122.0(2) ?
C32 C31 C30 . . 121.5(3) ?
C32 C31 H31 . . 119.2 ?
C30 C31 H31 . . 119.2 ?
C31 C32 C33 . . 120.0(3) ?
C31 C32 H32 . . 120 ?
C33 C32 H32 . . 120 ?
O10 C33 C34 . . 124.5(3) ?
O10 C33 C32 . . 116.1(3) ?
C34 C33 C32 . . 119.4(3) ?
C35 C34 C33 . . 119.2(3) ?
C35 C34 H34 . . 120.4 ?
C33 C34 H34 . . 120.4 ?
C30 C35 C34 . . 122.7(3) ?
C30 C35 H35 . . 118.6 ?
C34 C35 H35 . . 118.6 ?
O9 C36 O8 . . 124.0(3) ?
O9 C36 C30 . . 118.3(3) ?
O8 C36 C30 . . 117.7(3) ?
O10 C37 C38 . . 107.4(3) ?
O10 C37 H37A . . 110.2 ?
C38 C37 H37A . . 110.2 ?
O10 C37 H37B . . 110.2 ?
C38 C37 H37B . . 110.2 ?
H37A C37 H37B . . 108.5 ?
C37 C38 H38A . . 109.5 ?
C37 C38 H38B . . 109.5 ?
H38A C38 H38B . . 109.5 ?
C37 C38 H38C . . 109.5 ?
H38A C38 H38C . . 109.5 ?
H38B C38 H38C . . 109.5 ?

loop_
_geom_bond_atom_site_label_1
_geom_bond_atom_site_label_2
_geom_bond_site_symmetry_2
_geom_bond_distance
_geom_bond_publ_flag
O1 N3 . 1.220(3) ?
O2 N3 . 1.213(3) ?
N3 C4 . 1.447(3) ?
N1 C1 . 1.384(3) ?
N1 C7 . 1.462(3) ?
N1 C10 . 1.467(3) ?
N2 C9 . 1.475(3) ?
N2 C8 . 1.481(4) ?
N2 H31N . 0.937(19) ?
N2 H32N . 0.895(19) ?
C1 C2 . 1.405(3) ?
C1 C6 . 1.412(3) ?
C2 C3 . 1.366(4) ?
C2 H2 . 0.93 ?
C3 C4 . 1.376(4) ?
C3 H3 . 0.93 ?
C4 C5 . 1.377(4) ?
C5 C6 . 1.372(3) ?
C5 H5 . 0.93 ?
C6 H6 . 0.93 ?
C7 C8 . 1.498(3) ?
C7 H7A . 0.97 ?
C7 H7B . 0.97 ?
C8 H8A . 0.97 ?
C8 H8B . 0.97 ?
C9 C10 . 1.493(3) ?
C9 H9A . 0.97 ?
C9 H9B . 0.97 ?
C10 H10A . 0.97 ?
C10 H10B . 0.97 ?
O3 C17 . 1.261(3) ?
O4 C17 . 1.253(3) ?
O5 C14 . 1.365(3) ?
O5 C18 . 1.426(3) ?
C11 C12 . 1.375(4) ?
C11 C16 . 1.383(3) ?
C11 C17 . 1.499(4) ?
C12 C13 . 1.379(4) ?
C12 H12 . 0.93 ?
C13 C14 . 1.373(4) ?
C13 H13 . 0.93 ?
C14 C15 . 1.378(4) ?
C15 C16 . 1.374(4) ?
C15 H15 . 0.93 ?
C16 H16 . 0.93 ?
C18 C19 . 1.502(4) ?
C18 H18A . 0.97 ?
C18 H18B . 0.97 ?
C19 H19A . 0.96 ?
C19 H19B . 0.96 ?
C19 H19C . 0.96 ?
O6 N6 . 1.231(4) ?
O7 N6 . 1.223(4) ?
N6 C23 . 1.456(4) ?
N4 C20 . 1.378(3) ?
N4 C26 . 1.449(3) ?
N4 C29 . 1.452(3) ?
N5 C27 . 1.476(4) ?
N5 C28 . 1.486(3) ?
N5 H61N . 0.910(19) ?
N5 H62N . 0.896(19) ?
C20 C21 . 1.384(4) ?
C20 C25 . 1.391(4) ?
C21 C22 . 1.370(4) ?
C21 H21 . 0.93 ?
C22 C23 . 1.349(4) ?
C22 H22 . 0.93 ?
C23 C24 . 1.359(5) ?
C24 C25 . 1.381(4) ?
C24 H24 . 0.93 ?
C25 H25 . 0.93 ?
C26 C27 . 1.497(4) ?
C26 H26A . 0.97 ?
C26 H26B . 0.97 ?
C27 H27A . 0.97 ?
C27 H27B . 0.97 ?
C28 C29 . 1.498(4) ?
C28 H28A . 0.97 ?
C28 H28B . 0.97 ?
C29 H29A . 0.97 ?
C29 H29B . 0.97 ?
O8 C36 . 1.264(3) ?
O9 C36 . 1.252(3) ?
O10 C33 . 1.363(3) ?
O10 C37 . 1.431(4) ?
C30 C35 . 1.372(3) ?
C30 C31 . 1.387(4) ?
C30 C36 . 1.500(4) ?
C31 C32 . 1.376(4) ?
C31 H31 . 0.93 ?
C32 C33 . 1.383(4) ?
C32 H32 . 0.93 ?
C33 C34 . 1.381(4) ?
C34 C35 . 1.378(4) ?
C34 H34 . 0.93 ?
C35 H35 . 0.93 ?
C37 C38 . 1.496(5) ?
C37 H37A . 0.97 ?
C37 H37B . 0.97 ?
C38 H38A . 0.96 ?
C38 H38B . 0.96 ?
C38 H38C . 0.96 ?

loop_
_geom_hbond_atom_site_label_D
_geom_hbond_atom_site_label_H
_geom_hbond_atom_site_label_A
_geom_hbond_site_symmetry_A
_geom_hbond_distance_DH
_geom_hbond_distance_HA
_geom_hbond_distance_DA
_geom_hbond_angle_DHA
_geom_hbond_publ_flag
N2 H31N O3 1_655 0.937(19) 1.68(2) 2.613(3) 172(5) yes
N2 H31N O4 1_655 0.937(19) 2.51(4) 3.157(3) 127(4) yes
N2 H32N O9 1_645 0.895(19) 1.96(2) 2.843(3) 171(5) yes
N5 H61N O8 1_655 0.910(19) 1.78(2) 2.686(3) 175(5) yes
N5 H61N O9 1_655 0.910(19) 2.59(4) 3.174(3) 122(4) yes
N5 H62N O4 1_565 0.896(19) 1.83(2) 2.708(3) 165(5) yes
C22 H22 O2 2_566 0.93 2.6 3.502(5) 164.5 yes
C27 H27B O9 1_655 0.97 2.59 3.215(3) 122.5 yes
C28 H28B O7 2_576 0.97 2.65 3.410(4) 135.1 yes
C29 H29B O1 1_655 0.97 2.53 3.249(4) 130.7 yes
C35 H35 O4 1_565 0.93 2.52 3.263(3) 136.6 yes
C10 H10A Cg6 . 0.97 2.82 3.746(3) 159 yes
C29 H29A Cg2 . 0.97 2.76 3.556(3) 139 yes

loop_
_geom_torsion_atom_site_label_1
_geom_torsion_atom_site_label_2
_geom_torsion_atom_site_label_3
_geom_torsion_atom_site_label_4
_geom_torsion_site_symmetry_1
_geom_torsion_site_symmetry_2
_geom_torsion_site_symmetry_3
_geom_torsion_site_symmetry_4
_geom_torsion
_geom_torsion_publ_flag
C7 N1 C1 C2 . . . . -173.1(2) ?
C10 N1 C1 C2 . . . . -26.5(3) ?
C7 N1 C1 C6 . . . . 8.5(3) ?
C10 N1 C1 C6 . . . . 155.0(2) ?
N1 C1 C2 C3 . . . . -177.9(2) ?
C6 C1 C2 C3 . . . . 0.6(4) ?
C1 C2 C3 C4 . . . . -0.7(4) ?
C2 C3 C4 C5 . . . . 0.3(4) ?
C2 C3 C4 N3 . . . . -178.7(3) ?
O2 N3 C4 C3 . . . . -170.8(3) ?
O1 N3 C4 C3 . . . . 9.6(4) ?
O2 N3 C4 C5 . . . . 10.2(4) ?
O1 N3 C4 C5 . . . . -169.4(3) ?
C3 C4 C5 C6 . . . . 0.2(4) ?
N3 C4 C5 C6 . . . . 179.2(3) ?
C4 C5 C6 C1 . . . . -0.2(4) ?
N1 C1 C6 C5 . . . . 178.3(2) ?
C2 C1 C6 C5 . . . . -0.2(4) ?
C1 N1 C7 C8 . . . . -173.0(2) ?
C10 N1 C7 C8 . . . . 40.3(3) ?
C9 N2 C8 C7 . . . . 62.2(3) ?
N1 C7 C8 N2 . . . . -51.8(3) ?
C8 N2 C9 C10 . . . . -61.5(3) ?
C1 N1 C10 C9 . . . . 173.4(2) ?
C7 N1 C10 C9 . . . . -39.5(3) ?
N2 C9 C10 N1 . . . . 50.3(3) ?
C16 C11 C12 C13 . . . . 0.5(4) ?
C17 C11 C12 C13 . . . . -177.6(3) ?
C11 C12 C13 C14 . . . . 0.4(5) ?
C18 O5 C14 C13 . . . . 1.3(5) ?
C18 O5 C14 C15 . . . . -178.7(3) ?
C12 C13 C14 O5 . . . . 178.9(3) ?
C12 C13 C14 C15 . . . . -1.0(5) ?
O5 C14 C15 C16 . . . . -179.2(3) ?
C13 C14 C15 C16 . . . . 0.7(5) ?
C14 C15 C16 C11 . . . . 0.2(5) ?
C12 C11 C16 C15 . . . . -0.8(4) ?
C17 C11 C16 C15 . . . . 177.3(3) ?
C12 C11 C17 O4 . . . . 2.7(4) ?
C16 C11 C17 O4 . . . . -175.3(2) ?
C12 C11 C17 O3 . . . . -177.3(3) ?
C16 C11 C17 O3 . . . . 4.6(4) ?
C14 O5 C18 C19 . . . . 178.7(3) ?
C26 N4 C20 C21 . . . . -149.7(3) ?
C29 N4 C20 C21 . . . . 2.0(4) ?
C26 N4 C20 C25 . . . . 33.3(4) ?
C29 N4 C20 C25 . . . . -175.1(3) ?
N4 C20 C21 C22 . . . . -174.3(3) ?
C25 C20 C21 C22 . . . . 2.8(5) ?
C20 C21 C22 C23 . . . . -1.3(5) ?
C21 C22 C23 C24 . . . . -0.7(5) ?
C21 C22 C23 N6 . . . . 177.8(3) ?
O7 N6 C23 C22 . . . . -179.8(3) ?
O6 N6 C23 C22 . . . . -3.4(5) ?
O7 N6 C23 C24 . . . . -1.3(5) ?
O6 N6 C23 C24 . . . . 175.1(3) ?
C22 C23 C24 C25 . . . . 0.9(5) ?
N6 C23 C24 C25 . . . . -177.6(3) ?
C23 C24 C25 C20 . . . . 0.8(5) ?
N4 C20 C25 C24 . . . . 174.6(3) ?
C21 C20 C25 C24 . . . . -2.6(5) ?
C20 N4 C26 C27 . . . . -148.9(3) ?
C29 N4 C26 C27 . . . . 57.0(3) ?
C28 N5 C27 C26 . . . . 56.4(3) ?
N4 C26 C27 N5 . . . . -57.5(3) ?
C27 N5 C28 C29 . . . . -54.8(3) ?
C20 N4 C29 C28 . . . . 150.1(2) ?
C26 N4 C29 C28 . . . . -55.8(3) ?
N5 C28 C29 N4 . . . . 54.6(3) ?
C35 C30 C31 C32 . . . . -1.0(4) ?
C36 C30 C31 C32 . . . . 177.1(3) ?
C30 C31 C32 C33 . . . . 1.6(4) ?
C37 O10 C33 C34 . . . . 0.7(4) ?
C37 O10 C33 C32 . . . . -178.7(3) ?
C31 C32 C33 O10 . . . . 178.6(3) ?
C31 C32 C33 C34 . . . . -0.8(4) ?
O10 C33 C34 C35 . . . . -179.8(3) ?
C32 C33 C34 C35 . . . . -0.5(4) ?
C31 C30 C35 C34 . . . . -0.3(4) ?
C36 C30 C35 C34 . . . . -178.5(3) ?
C33 C34 C35 C30 . . . . 1.1(4) ?
C35 C30 C36 O9 . . . . 15.2(4) ?
C31 C30 C36 O9 . . . . -162.9(3) ?
C35 C30 C36 O8 . . . . -166.4(2) ?
C31 C30 C36 O8 . . . . 15.5(4) ?
C33 O10 C37 C38 . . . . 176.2(3) ?

_cod_database_fobs_code 2244080
